data_1559254
loop_
_publ_author_name
'Chevalier, Aline'
'Osypenko, Artem'
'Lehn, Jean-Marie'
'Meyer, Daniel'

_publ_section_title
;
 Phase transfer of metal cations by induced dynamic carrier agents:
 biphasic extraction based on dynamic covalent chemistry
;
_journal_name_full 'Chemical Science'
_journal_paper_doi 10.1039/D0SC04098C
_journal_year 2020
_chemical_formula_moiety 'C16 H18 Cu N6 O2, 2(N O3)'
_chemical_formula_sum 'C16 H18 Cu N8 O8'
_chemical_formula_weight 513.92
_space_group_crystal_system triclinic
_space_group_IT_number 2
_space_group_name_Hall '-P 1'
_space_group_name_H-M_alt 'P -1'
_atom_sites_solution_hydrogens geom
_atom_sites_solution_primary direct
_atom_sites_solution_secondary difmap
_audit_creation_method SHELXL-2014/7
_audit_update_record
;
2020-07-08 deposited with the CCDC.	2020-09-28 downloaded from the CCDC.
;
_cell_angle_alpha 70.9890(10)
_cell_angle_beta 88.1620(10)
_cell_angle_gamma 70.8860(10)
_cell_formula_units_Z 2
_cell_length_a 7.8003(3)
_cell_length_b 10.8755(4)
_cell_length_c 15.0688(5)
_cell_measurement_reflns_used 9980
_cell_measurement_temperature 173(2)
_cell_measurement_theta_max 27.95
_cell_measurement_theta_min 2.77
_cell_volume 1137.98(7)
_computing_cell_refinement 'Bruker SAINT'
_computing_data_collection 'Bruker APEX3'
_computing_data_reduction 'Bruker SAINT'
_computing_molecular_graphics 'Bruker SHELXTL'
_computing_publication_material 'Bruker SHELXTL'
_computing_structure_refinement 'SHELXL-2014/7 (Sheldrick, 2014)'
_computing_structure_solution 'SHELXT 2014/5 (Sheldrick, 2014)'
_diffrn_ambient_temperature 173(2)
_diffrn_measured_fraction_theta_full 1.000
_diffrn_measured_fraction_theta_max 0.996
_diffrn_measurement_device_type 'Bruker APEX-II CCD'
_diffrn_measurement_method '\f and \w scans'
_diffrn_radiation_type MoK\a
_diffrn_radiation_wavelength 0.71073
_diffrn_reflns_av_R_equivalents 0.0446
_diffrn_reflns_av_unetI/netI 0.0244
_diffrn_reflns_Laue_measured_fraction_full 1.000
_diffrn_reflns_Laue_measured_fraction_max 0.996
_diffrn_reflns_limit_h_max 10
_diffrn_reflns_limit_h_min -10
_diffrn_reflns_limit_k_max 14
_diffrn_reflns_limit_k_min -14
_diffrn_reflns_limit_l_max 19
_diffrn_reflns_limit_l_min -19
_diffrn_reflns_number 59670
_diffrn_reflns_point_group_measured_fraction_full 1.000
_diffrn_reflns_point_group_measured_fraction_max 0.996
_diffrn_reflns_theta_full 25.242
_diffrn_reflns_theta_max 28.036
_diffrn_reflns_theta_min 2.102
_diffrn_source 'fine focus sealed tube'
_exptl_absorpt_coefficient_mu 1.018
_exptl_absorpt_correction_T_max 0.7456
_exptl_absorpt_correction_T_min 0.6969
_exptl_absorpt_correction_type multi-scan
_exptl_absorpt_process_details sadabs
_exptl_crystal_colour green
_exptl_crystal_density_diffrn 1.500
_exptl_crystal_description plate
_exptl_crystal_F_000 526
_exptl_crystal_size_max 0.220
_exptl_crystal_size_mid 0.180
_exptl_crystal_size_min 0.120
_platon_squeeze_details
;
 The residual electron density was assigned to one molecule of
 the acetonitrile solvent [30/2 = 15 e per asymmetric unit;
 one molecule of CH3CN would give 22e].
;
_refine_diff_density_max 1.071
_refine_diff_density_min -0.607
_refine_diff_density_rms 0.079
_refine_ls_extinction_method none
_refine_ls_goodness_of_fit_ref 1.057
_refine_ls_hydrogen_treatment constr
_refine_ls_matrix_type full
_refine_ls_number_parameters 300
_refine_ls_number_reflns 5494
_refine_ls_number_restraints 0
_refine_ls_restrained_S_all 1.057
_refine_ls_R_factor_all 0.0584
_refine_ls_R_factor_gt 0.0455
_refine_ls_shift/su_max 0.001
_refine_ls_shift/su_mean 0.000
_refine_ls_structure_factor_coef Fsqd
_refine_ls_weighting_details 'w=1/[\s^2^(Fo^2^)+(0.0536P)^2^+1.6944P] where P=(Fo^2^+2Fc^2^)/3'
_refine_ls_weighting_scheme calc
_refine_ls_wR_factor_gt 0.1150
_refine_ls_wR_factor_ref 0.1216
_reflns_Friedel_coverage 0.000
_reflns_number_gt 4567
_reflns_number_total 5494
_reflns_threshold_expression 'I > 2\s(I)'
_cod_data_source_file d0sc04098c2.cif
_cod_data_source_block jmlac181204
_cod_database_code 1559254
_shelx_shelxl_version_number 2014/7
_shelx_space_group_comment
;
The symmetry employed for this shelxl refinement is uniquely defined
by the following loop, which should always be used as a source of
symmetry information in preference to the above space-group names.
They are only intended as comments.
;
_shelx_estimated_absorpt_t_min 0.807
_shelx_estimated_absorpt_t_max 0.888
_platon_squeeze_void_probe_radius 1.20

loop_
_space_group_symop_operation_xyz
'x, y, z'
'-x, -y, -z'

loop_
_atom_site_label
_atom_site_type_symbol
_atom_site_fract_x
_atom_site_fract_y
_atom_site_fract_z
_atom_site_U_iso_or_equiv
_atom_site_adp_type
_atom_site_occupancy
_atom_site_site_symmetry_order
_atom_site_calc_flag
_atom_site_refinement_flags_posn
_atom_site_refinement_flags_adp
_atom_site_refinement_flags_occupancy
_atom_site_disorder_assembly
_atom_site_disorder_group
C1 C 0.5980(4) 0.8108(3) 0.08649(18) 0.0275(5) Uani 1 1 d . . . . .
C2 C 0.7143(5) 0.8395(4) 0.0172(2) 0.0435(8) Uani 1 1 d . . . . .
H2 H 0.7149 0.8140 -0.0375 0.052 Uiso 1 1 calc R U . . .
C3 C 0.8289(6) 0.9065(5) 0.0303(3) 0.0623(12) Uani 1 1 d . . . . .
H3 H 0.9098 0.9287 -0.0158 0.075 Uiso 1 1 calc R U . . .
C4 C 0.8258(6) 0.9409(5) 0.1101(3) 0.0646(13) Uani 1 1 d . . . . .
H4 H 0.9044 0.9869 0.1198 0.078 Uiso 1 1 calc R U . . .
C5 C 0.7066(5) 0.9078(4) 0.1766(2) 0.0498(9) Uani 1 1 d . . . . .
H5 H 0.7057 0.9311 0.2322 0.060 Uiso 1 1 calc R U . . .
C6 C 0.4733(4) 0.7380(3) 0.07920(18) 0.0276(5) Uani 1 1 d . . . . .
H6 H 0.4663 0.7107 0.0260 0.033 Uiso 1 1 calc R U . . .
C7 C 0.1557(4) 0.6238(3) 0.2204(2) 0.0334(6) Uani 1 1 d . . . . .
C8 C 0.0338(6) 0.5432(5) 0.2183(3) 0.0611(11) Uani 1 1 d . . . . .
H8A H 0.0809 0.4514 0.2663 0.092 Uiso 1 1 calc R U . . .
H8B H 0.0297 0.5337 0.1560 0.092 Uiso 1 1 calc R U . . .
H8C H -0.0892 0.5917 0.2313 0.092 Uiso 1 1 calc R U . . .
C9 C 0.6171(3) 0.6239(3) 0.43154(17) 0.0239(5) Uani 1 1 d . . . . .
C10 C 0.7434(4) 0.5264(3) 0.50344(19) 0.0307(6) Uani 1 1 d . . . . .
H10 H 0.7700 0.5477 0.5567 0.037 Uiso 1 1 calc R U . . .
C11 C 0.8309(4) 0.3966(3) 0.4966(2) 0.0365(7) Uani 1 1 d . . . . .
H11 H 0.9193 0.3277 0.5447 0.044 Uiso 1 1 calc R U . . .
C12 C 0.7869(4) 0.3699(3) 0.4184(2) 0.0396(7) Uani 1 1 d . . . . .
H12 H 0.8423 0.2811 0.4128 0.047 Uiso 1 1 calc R U . . .
C13 C 0.6607(4) 0.4738(3) 0.3480(2) 0.0345(6) Uani 1 1 d . . . . .
H13 H 0.6334 0.4551 0.2937 0.041 Uiso 1 1 calc R U . . .
C14 C 0.5127(4) 0.7620(3) 0.43372(18) 0.0267(5) Uani 1 1 d . . . . .
H14 H 0.5285 0.7926 0.4842 0.032 Uiso 1 1 calc R U . . .
C15 C 0.1790(4) 1.0306(3) 0.26914(19) 0.0270(5) Uani 1 1 d . . . . .
C16 C 0.0491(5) 1.1720(3) 0.2543(2) 0.0467(8) Uani 1 1 d . . . . .
H16A H 0.0598 1.2335 0.1919 0.070 Uiso 1 1 calc R U . . .
H16B H 0.0772 1.2061 0.3028 0.070 Uiso 1 1 calc R U . . .
H16C H -0.0754 1.1694 0.2584 0.070 Uiso 1 1 calc R U . . .
N1 N 0.5930(3) 0.8443(3) 0.16495(15) 0.0298(5) Uani 1 1 d . . . . .
N2 N 0.3744(3) 0.7132(2) 0.14754(15) 0.0233(4) Uani 1 1 d . . . . .
N3 N 0.2592(3) 0.6425(3) 0.14646(16) 0.0320(5) Uani 1 1 d . . . . .
H3N H 0.2523 0.6109 0.1003 0.038 Uiso 1 1 calc R U . . .
N4 N 0.5768(3) 0.5983(2) 0.35372(15) 0.0253(4) Uani 1 1 d . . . . .
N5 N 0.3989(3) 0.8377(2) 0.36254(15) 0.0246(4) Uani 1 1 d . . . . .
N6 N 0.2860(3) 0.9686(2) 0.35118(16) 0.0284(5) Uani 1 1 d . . . . .
H6N H 0.2829 1.0092 0.3934 0.034 Uiso 1 1 calc R U . . .
N7 N 0.2186(4) 1.0395(3) 0.55580(19) 0.0458(7) Uani 1 1 d . . . . .
N8 N 0.7334(4) 0.4244(4) 0.0597(3) 0.0633(11) Uani 1 1 d . . . . .
O1 O 0.1644(3) 0.6697(2) 0.28375(14) 0.0360(5) Uani 1 1 d . . . . .
O2 O 0.1910(3) 0.9706(2) 0.21090(13) 0.0309(4) Uani 1 1 d . . . . .
O3 O 0.2721(9) 0.9186(4) 0.5701(3) 0.138(2) Uani 1 1 d . . . . .
O4 O 0.2263(5) 1.1159(3) 0.4734(2) 0.0720(9) Uani 1 1 d . . . . .
O5 O 0.1717(5) 1.0869(3) 0.61902(19) 0.0771(10) Uani 1 1 d . . . . .
O6 O 0.7162(5) 0.5098(4) -0.0198(2) 0.0781(10) Uani 1 1 d . . . . .
O7 O 0.7187(4) 0.4599(3) 0.12972(18) 0.0604(8) Uani 1 1 d . . . . .
O8 O 0.7610(6) 0.3028(4) 0.0659(3) 0.123(2) Uani 1 1 d . . . . .
Cu1 Cu 0.38782(4) 0.77204(3) 0.25798(2) 0.02443(11) Uani 1 1 d . . . . .

loop_
_atom_site_aniso_label
_atom_site_aniso_U_11
_atom_site_aniso_U_22
_atom_site_aniso_U_33
_atom_site_aniso_U_23
_atom_site_aniso_U_13
_atom_site_aniso_U_12
C1 0.0305(13) 0.0367(15) 0.0176(12) -0.0061(10) 0.0013(10) -0.0169(12)
C2 0.0473(19) 0.073(2) 0.0234(14) -0.0161(15) 0.0111(13) -0.0373(18)
C3 0.064(2) 0.107(3) 0.0356(18) -0.015(2) 0.0147(17) -0.064(3)
C4 0.077(3) 0.107(3) 0.0395(19) -0.017(2) 0.0072(18) -0.077(3)
C5 0.069(2) 0.074(2) 0.0295(16) -0.0172(16) 0.0035(15) -0.053(2)
C6 0.0330(14) 0.0336(14) 0.0208(12) -0.0105(10) 0.0005(10) -0.0156(11)
C7 0.0349(15) 0.0398(16) 0.0282(14) -0.0067(12) 0.0003(11) -0.0203(13)
C8 0.069(3) 0.087(3) 0.052(2) -0.021(2) 0.0123(19) -0.061(2)
C9 0.0264(12) 0.0278(13) 0.0184(11) -0.0072(10) 0.0030(9) -0.0109(10)
C10 0.0314(14) 0.0344(14) 0.0220(13) -0.0069(11) 0.0004(10) -0.0076(12)
C11 0.0315(15) 0.0332(15) 0.0309(15) -0.0022(12) 0.0058(11) -0.0017(12)
C12 0.0438(17) 0.0319(15) 0.0393(17) -0.0143(13) 0.0162(14) -0.0068(13)
C13 0.0426(16) 0.0379(16) 0.0278(14) -0.0171(12) 0.0125(12) -0.0144(13)
C14 0.0305(13) 0.0280(13) 0.0229(12) -0.0097(10) -0.0001(10) -0.0099(11)
C15 0.0280(13) 0.0267(13) 0.0269(13) -0.0114(10) -0.0005(10) -0.0070(11)
C16 0.052(2) 0.0340(16) 0.0426(18) -0.0190(14) -0.0116(15) 0.0074(14)
N1 0.0371(13) 0.0393(13) 0.0191(10) -0.0092(9) 0.0027(9) -0.0211(11)
N2 0.0249(11) 0.0242(10) 0.0228(10) -0.0073(8) 0.0011(8) -0.0113(9)
N3 0.0402(13) 0.0434(14) 0.0275(12) -0.0179(10) 0.0049(10) -0.0274(11)
N4 0.0287(11) 0.0309(11) 0.0190(10) -0.0093(9) 0.0063(8) -0.0129(9)
N5 0.0267(11) 0.0250(11) 0.0223(10) -0.0085(9) 0.0005(8) -0.0080(9)
N6 0.0352(12) 0.0244(11) 0.0239(11) -0.0114(9) -0.0016(9) -0.0044(9)
N7 0.0671(19) 0.0372(15) 0.0323(14) -0.0195(12) -0.0019(13) -0.0083(13)
N8 0.0467(18) 0.077(2) 0.064(2) -0.051(2) -0.0261(16) 0.0119(16)
O1 0.0370(11) 0.0460(12) 0.0272(10) -0.0132(9) 0.0049(8) -0.0160(10)
O2 0.0329(10) 0.0325(10) 0.0273(10) -0.0149(8) -0.0024(8) -0.0053(8)
O3 0.272(7) 0.056(2) 0.071(2) -0.0298(19) 0.057(3) -0.030(3)
O4 0.119(3) 0.0632(18) 0.0422(15) -0.0244(14) 0.0023(16) -0.0345(19)
O5 0.115(3) 0.0675(19) 0.0384(14) -0.0349(14) -0.0063(15) 0.0018(18)
O6 0.083(2) 0.109(3) 0.0562(19) -0.049(2) 0.0146(17) -0.030(2)
O7 0.0707(18) 0.0602(16) 0.0469(14) -0.0357(13) -0.0128(13) 0.0020(14)
O8 0.152(4) 0.074(2) 0.127(3) -0.069(2) -0.097(3) 0.028(2)
Cu1 0.02659(17) 0.02602(17) 0.02120(17) -0.00810(12) -0.00057(11) -0.00905(12)

loop_
_atom_type_symbol
_atom_type_description
_atom_type_scat_dispersion_real
_atom_type_scat_dispersion_imag
_atom_type_scat_source
C C 0.0033 0.0016 'International Tables Vol C Tables 4.2.6.8 and 6.1.1.4'
H H 0.0000 0.0000 'International Tables Vol C Tables 4.2.6.8 and 6.1.1.4'
N N 0.0061 0.0033 'International Tables Vol C Tables 4.2.6.8 and 6.1.1.4'
O O 0.0106 0.0060 'International Tables Vol C Tables 4.2.6.8 and 6.1.1.4'
Cu Cu 0.3201 1.2651 'International Tables Vol C Tables 4.2.6.8 and 6.1.1.4'

loop_
_geom_angle_atom_site_label_1
_geom_angle_atom_site_label_2
_geom_angle_atom_site_label_3
_geom_angle
_geom_angle_site_symmetry_1
_geom_angle_site_symmetry_3
_geom_angle_publ_flag
N1 C1 C2 123.3(3) . . ?
N1 C1 C6 115.3(2) . . ?
C2 C1 C6 121.5(3) . . ?
C3 C2 C1 117.6(3) . . ?
C3 C2 H2 121.2 . . ?
C1 C2 H2 121.2 . . ?
C4 C3 C2 119.8(3) . . ?
C4 C3 H3 120.1 . . ?
C2 C3 H3 120.1 . . ?
C3 C4 C5 119.3(3) . . ?
C3 C4 H4 120.4 . . ?
C5 C4 H4 120.4 . . ?
N1 C5 C4 122.0(3) . . ?
N1 C5 H5 119.0 . . ?
C4 C5 H5 119.0 . . ?
N2 C6 C1 117.0(2) . . ?
N2 C6 H6 121.5 . . ?
C1 C6 H6 121.5 . . ?
O1 C7 N3 121.5(3) . . ?
O1 C7 C8 123.5(3) . . ?
N3 C7 C8 115.0(3) . . ?
C7 C8 H8A 109.5 . . ?
C7 C8 H8B 109.5 . . ?
H8A C8 H8B 109.5 . . ?
C7 C8 H8C 109.5 . . ?
H8A C8 H8C 109.5 . . ?
H8B C8 H8C 109.5 . . ?
N4 C9 C10 122.5(2) . . ?
N4 C9 C14 114.5(2) . . ?
C10 C9 C14 123.0(2) . . ?
C9 C10 C11 118.8(3) . . ?
C9 C10 H10 120.6 . . ?
C11 C10 H10 120.6 . . ?
C12 C11 C10 118.7(3) . . ?
C12 C11 H11 120.7 . . ?
C10 C11 H11 120.7 . . ?
C11 C12 C13 119.4(3) . . ?
C11 C12 H12 120.3 . . ?
C13 C12 H12 120.3 . . ?
N4 C13 C12 122.4(3) . . ?
N4 C13 H13 118.8 . . ?
C12 C13 H13 118.8 . . ?
N5 C14 C9 114.7(2) . . ?
N5 C14 H14 122.7 . . ?
C9 C14 H14 122.7 . . ?
O2 C15 N6 120.7(2) . . ?
O2 C15 C16 123.0(3) . . ?
N6 C15 C16 116.3(2) . . ?
C15 C16 H16A 109.5 . . ?
C15 C16 H16B 109.5 . . ?
H16A C16 H16B 109.5 . . ?
C15 C16 H16C 109.5 . . ?
H16A C16 H16C 109.5 . . ?
H16B C16 H16C 109.5 . . ?
C5 N1 C1 118.0(3) . . ?
C5 N1 Cu1 131.6(2) . . ?
C1 N1 Cu1 110.33(17) . . ?
C6 N2 N3 120.0(2) . . ?
C6 N2 Cu1 121.37(18) . . ?
N3 N2 Cu1 118.59(16) . . ?
C7 N3 N2 116.2(2) . . ?
C7 N3 H3N 121.9 . . ?
N2 N3 H3N 121.9 . . ?
C13 N4 C9 118.3(2) . . ?
C13 N4 Cu1 130.01(19) . . ?
C9 N4 Cu1 111.69(17) . . ?
C14 N5 N6 124.3(2) . . ?
C14 N5 Cu1 119.95(19) . . ?
N6 N5 Cu1 115.70(16) . . ?
C15 N6 N5 114.0(2) . . ?
C15 N6 H6N 123.0 . . ?
N5 N6 H6N 123.0 . . ?
O3 N7 O5 121.6(3) . . ?
O3 N7 O4 116.7(3) . . ?
O5 N7 O4 121.5(3) . . ?
O7 N8 O6 120.8(4) . . ?
O7 N8 O8 121.5(4) . . ?
O6 N8 O8 117.7(4) . . ?
C7 O1 Cu1 109.48(18) . . ?
C15 O2 Cu1 111.68(17) . . ?
N5 Cu1 N2 177.55(9) . . ?
N5 Cu1 N4 78.83(9) . . ?
N2 Cu1 N4 103.25(9) . . ?
N5 Cu1 O2 77.90(8) . . ?
N2 Cu1 O2 100.09(8) . . ?
N4 Cu1 O2 156.48(8) . . ?
N5 Cu1 N1 102.58(9) . . ?
N2 Cu1 N1 75.99(8) . . ?
N4 Cu1 N1 96.30(9) . . ?
O2 Cu1 N1 91.98(9) . . ?
N5 Cu1 O1 107.31(8) . . ?
N2 Cu1 O1 74.03(8) . . ?
N4 Cu1 O1 92.26(8) . . ?
O2 Cu1 O1 91.46(8) . . ?
N1 Cu1 O1 149.97(8) . . ?

loop_
_geom_bond_atom_site_label_1
_geom_bond_atom_site_label_2
_geom_bond_distance
_geom_bond_site_symmetry_2
_geom_bond_publ_flag
C1 N1 1.342(3) . ?
C1 C2 1.387(4) . ?
C1 C6 1.467(4) . ?
C2 C3 1.379(5) . ?
C2 H2 0.9500 . ?
C3 C4 1.367(6) . ?
C3 H3 0.9500 . ?
C4 C5 1.387(5) . ?
C4 H4 0.9500 . ?
C5 N1 1.335(4) . ?
C5 H5 0.9500 . ?
C6 N2 1.278(3) . ?
C6 H6 0.9500 . ?
C7 O1 1.226(4) . ?
C7 N3 1.355(4) . ?
C7 C8 1.497(4) . ?
C8 H8A 0.9800 . ?
C8 H8B 0.9800 . ?
C8 H8C 0.9800 . ?
C9 N4 1.358(3) . ?
C9 C10 1.380(4) . ?
C9 C14 1.466(4) . ?
C10 C11 1.389(4) . ?
C10 H10 0.9500 . ?
C11 C12 1.380(5) . ?
C11 H11 0.9500 . ?
C12 C13 1.389(4) . ?
C12 H12 0.9500 . ?
C13 N4 1.327(4) . ?
C13 H13 0.9500 . ?
C14 N5 1.274(3) . ?
C14 H14 0.9500 . ?
C15 O2 1.238(3) . ?
C15 N6 1.354(3) . ?
C15 C16 1.486(4) . ?
C16 H16A 0.9800 . ?
C16 H16B 0.9800 . ?
C16 H16C 0.9800 . ?
N1 Cu1 2.260(2) . ?
N2 N3 1.364(3) . ?
N2 Cu1 1.985(2) . ?
N3 H3N 0.8800 . ?
N4 Cu1 2.088(2) . ?
N5 N6 1.364(3) . ?
N5 Cu1 1.945(2) . ?
N6 H6N 0.8800 . ?
N7 O3 1.188(4) . ?
N7 O5 1.217(4) . ?
N7 O4 1.262(4) . ?
N8 O7 1.227(4) . ?
N8 O6 1.232(5) . ?
N8 O8 1.240(5) . ?
O1 Cu1 2.318(2) . ?
O2 Cu1 2.1032(19) . ?

loop_
_geom_hbond_atom_site_label_D
_geom_hbond_atom_site_label_H
_geom_hbond_atom_site_label_A
_geom_hbond_distance_DH
_geom_hbond_distance_HA
_geom_hbond_distance_DA
_geom_hbond_angle_DHA
_geom_hbond_site_symmetry_A
N3 H3N O6 0.88 2.02 2.873(4) 164.2 2_665
N6 H6N O4 0.88 1.88 2.748(4) 168.2 .

loop_
_geom_torsion_atom_site_label_1
_geom_torsion_atom_site_label_2
_geom_torsion_atom_site_label_3
_geom_torsion_atom_site_label_4
_geom_torsion
_geom_torsion_site_symmetry_1
_geom_torsion_site_symmetry_2
_geom_torsion_site_symmetry_3
_geom_torsion_site_symmetry_4
_geom_torsion_publ_flag
N1 C1 C2 C3 -0.3(5) . . . . ?
C6 C1 C2 C3 -179.1(3) . . . . ?
C1 C2 C3 C4 0.5(7) . . . . ?
C2 C3 C4 C5 -0.1(7) . . . . ?
C3 C4 C5 N1 -0.6(7) . . . . ?
N1 C1 C6 N2 -0.5(4) . . . . ?
C2 C1 C6 N2 178.4(3) . . . . ?
N4 C9 C10 C11 -0.9(4) . . . . ?
C14 C9 C10 C11 177.7(3) . . . . ?
C9 C10 C11 C12 -0.6(4) . . . . ?
C10 C11 C12 C13 1.7(5) . . . . ?
C11 C12 C13 N4 -1.5(5) . . . . ?
N4 C9 C14 N5 0.2(3) . . . . ?
C10 C9 C14 N5 -178.4(3) . . . . ?
C4 C5 N1 C1 0.8(6) . . . . ?
C4 C5 N1 Cu1 178.6(3) . . . . ?
C2 C1 N1 C5 -0.3(5) . . . . ?
C6 C1 N1 C5 178.5(3) . . . . ?
C2 C1 N1 Cu1 -178.6(3) . . . . ?
C6 C1 N1 Cu1 0.2(3) . . . . ?
C1 C6 N2 N3 -178.2(2) . . . . ?
C1 C6 N2 Cu1 0.5(3) . . . . ?
O1 C7 N3 N2 1.0(4) . . . . ?
C8 C7 N3 N2 -178.7(3) . . . . ?
C6 N2 N3 C7 -178.3(3) . . . . ?
Cu1 N2 N3 C7 2.9(3) . . . . ?
C12 C13 N4 C9 0.1(4) . . . . ?
C12 C13 N4 Cu1 178.7(2) . . . . ?
C10 C9 N4 C13 1.1(4) . . . . ?
C14 C9 N4 C13 -177.5(2) . . . . ?
C10 C9 N4 Cu1 -177.7(2) . . . . ?
C14 C9 N4 Cu1 3.6(3) . . . . ?
C9 C14 N5 N6 178.8(2) . . . . ?
C9 C14 N5 Cu1 -4.5(3) . . . . ?
O2 C15 N6 N5 -1.6(4) . . . . ?
C16 C15 N6 N5 178.2(3) . . . . ?
C14 N5 N6 C15 178.8(3) . . . . ?
Cu1 N5 N6 C15 2.0(3) . . . . ?
N3 C7 O1 Cu1 -3.6(4) . . . . ?
C8 C7 O1 Cu1 176.0(3) . . . . ?
N6 C15 O2 Cu1 0.5(3) . . . . ?
C16 C15 O2 Cu1 -179.4(3) . . . . ?

loop_
_platon_squeeze_void_nr
_platon_squeeze_void_average_x
_platon_squeeze_void_average_y
_platon_squeeze_void_average_z
_platon_squeeze_void_volume
_platon_squeeze_void_count_electrons
_platon_squeeze_void_content
1 0.459 0.247 0.247 48 15 ' '
2 0.540 0.753 0.753 49 15 ' '
